data_7009924
loop_
_publ_author_name
'Casnati, Alessandro'
'Baldini, Laura'
'Pelizzi, Nicola'
'Rissanen, Kari'
'Ugozzoli, Franco'
'Ungaro, Rocco'

_publ_section_title
;
 Strontium complexes of calixarene amides in the solid state:
 structural dependence on the ligand size and on the counter ions
;
_journal_issue 19
_journal_name_full 'Journal of the Chemical Society, Dalton Transactions'
_journal_page_first 3411
_journal_paper_doi 10.1039/b004402o
_journal_year 2000
_chemical_formula_sum 'C140.7 H208.1 Cl4 N8 O34.7 Sr2'
_chemical_formula_weight 2883.89
_chemical_name_systematic
; 
 ? 
;
_space_group_IT_number 2
_symmetry_space_group_name_Hall '-P 1'
_symmetry_space_group_name_H-M 'P -1'
_atom_sites_solution_hydrogens geom
_atom_sites_solution_primary direct
_atom_sites_solution_secondary difmap
_audit_creation_method SHELXL-97
_cell_angle_alpha 72.19(3)
_cell_angle_beta 69.874(15)
_cell_angle_gamma 60.09(3)
_cell_formula_units_Z 1
_cell_length_a 16.553(2)
_cell_length_b 16.602(8)
_cell_length_c 19.139(5)
_cell_measurement_temperature 173(2)
_cell_volume 4222(3)
_computing_structure_refinement 'SHELXL-97 (Sheldrick, 1997)'
_computing_structure_solution 'SHELXS-97 (Sheldrick, 1990)'
_diffrn_ambient_temperature 173(2)
_diffrn_measured_fraction_theta_full 0.678
_diffrn_measured_fraction_theta_max 0.678
_diffrn_radiation_monochromator graphite
_diffrn_radiation_source 'fine-focus sealed tube'
_diffrn_radiation_type MoK\a
_diffrn_radiation_wavelength 0.71073
_diffrn_reflns_av_R_equivalents 0.0714
_diffrn_reflns_av_sigmaI/netI 0.1681
_diffrn_reflns_limit_h_max 10
_diffrn_reflns_limit_h_min 0
_diffrn_reflns_limit_k_max 19
_diffrn_reflns_limit_k_min -17
_diffrn_reflns_limit_l_max 22
_diffrn_reflns_limit_l_min -21
_diffrn_reflns_number 10623
_diffrn_reflns_theta_full 24.97
_diffrn_reflns_theta_max 24.97
_diffrn_reflns_theta_min 2.06
_exptl_absorpt_coefficient_mu 0.761
_exptl_crystal_density_diffrn 1.134
_exptl_crystal_density_method 'not measured'
_exptl_crystal_F_000 1530
_refine_diff_density_max 0.945
_refine_diff_density_min -0.880
_refine_diff_density_rms 0.105
_refine_ls_extinction_coef 0.0063(13)
_refine_ls_extinction_expression Fc^*^=kFc[1+0.001xFc^2^\l^3^/sin(2\q)]^-1/4^
_refine_ls_extinction_method SHELXL
_refine_ls_goodness_of_fit_ref 0.989
_refine_ls_hydrogen_treatment mixed
_refine_ls_matrix_type full
_refine_ls_number_parameters 877
_refine_ls_number_reflns 10061
_refine_ls_number_restraints 4
_refine_ls_restrained_S_all 0.989
_refine_ls_R_factor_all 0.1998
_refine_ls_R_factor_gt 0.0913
_refine_ls_shift/su_max 0.435
_refine_ls_shift/su_mean 0.006
_refine_ls_structure_factor_coef Fsqd
_refine_ls_weighting_details 'w=1/[\s^2^(Fo^2^)+(0.1803P)^2^+0.0000P] where P=(Fo^2^+2Fc^2^)/3'
_refine_ls_weighting_scheme calc
_refine_ls_wR_factor_gt 0.2308
_refine_ls_wR_factor_ref 0.2931
_reflns_number_gt 5149
_reflns_number_total 10061
_reflns_threshold_expression >2sigma(I)
_cod_data_source_file b004402o.txt
_cod_data_source_block ComplexII
_cod_depositor_comments
;
The following automatic conversions were performed:

'_refine_ls_weighting_scheme' value 'calc
w=1/[\s^2^(Fo^2^)+(0.1803P)^2^+0.0000P] where P=(Fo^2^+2Fc^2^)/3' was
changed to 'calc'. New tag '_refine_ls_weighting_details' was
created. The value of the new tag was set to
'w=1/[\s^2^(Fo^2^)+(0.1803P)^2^+0.0000P] where P=(Fo^2^+2Fc^2^)/3'.

Automatic conversion script
Id: cif_fix_values 3143 2015-03-26 13:38:13Z robertas 
;
_cod_original_cell_volume 4222(2)
_cod_original_formula_sum 'C140.70 H208.10 Cl4 N8 O34.70 Sr2'
_cod_database_code 7009924

loop_
_symmetry_equiv_pos_as_xyz
'x, y, z'
'-x, -y, -z'

loop_
_atom_site_label
_atom_site_type_symbol
_atom_site_fract_x
_atom_site_fract_y
_atom_site_fract_z
_atom_site_U_iso_or_equiv
_atom_site_adp_type
_atom_site_occupancy
_atom_site_calc_flag
_atom_site_refinement_flags
_atom_site_disorder_assembly
_atom_site_disorder_group
Sr01 Sr 0.06492(9) 0.30380(6) 1.23777(5) 0.0304(5) Uani 1 d . . .
Cl1 Cl 0.0196(2) 0.49797(17) 1.16983(17) 0.0485(10) Uani 1 d . . .
Cl2 Cl 0.4326(5) 0.8167(4) 0.6187(3) 0.135(2) Uani 1 d . . .
O1B O 0.0083(6) 0.1736(4) 1.3193(3) 0.031(2) Uani 1 d . . .
O2B O 0.1266(6) 0.2032(5) 1.3577(4) 0.031(2) Uani 1 d . . .
N1B N 0.0857(8) 0.1499(6) 1.4824(5) 0.037(3) Uani 1 d . . .
C1B C -0.0257(9) 0.1254(6) 1.2954(5) 0.028(3) Uani 1 d . . .
C2B C 0.0445(9) 0.0406(7) 1.2685(5) 0.027(3) Uani 1 d . . .
C3B C 0.0136(10) -0.0090(7) 1.2466(5) 0.025(2) Uiso 1 d . . .
H3B H 0.0595 -0.0663 1.2284 0.030 Uiso 1 calc R . .
C4B C -0.0817(10) 0.0218(6) 1.2500(5) 0.034(4) Uani 1 d . . .
C5B C -0.1496(9) 0.1071(6) 1.2773(5) 0.032(3) Uani 1 d . . .
H5B H -0.2155 0.1296 1.2797 0.039 Uiso 1 calc R . .
C6B C -0.1209(9) 0.1587(6) 1.3007(5) 0.024(2) Uiso 1 d . . .
C7B C 0.1515(9) 0.0036(6) 1.2621(5) 0.028(4) Uani 1 d . . .
H7B1 H 0.1782 -0.0643 1.2834 0.034 Uiso 1 calc R . .
H7B2 H 0.1594 0.0364 1.2930 0.034 Uiso 1 calc R . .
C8B C -0.1120(10) -0.0360(7) 1.2231(6) 0.038(4) Uani 1 d . . .
C9B C -0.0522(10) -0.0552(7) 1.1430(6) 0.048(4) Uani 1 d . . .
H9B1 H -0.0717 -0.0914 1.1258 0.072 Uiso 1 calc R . .
H9B2 H 0.0159 -0.0912 1.1435 0.072 Uiso 1 calc R . .
H9B3 H -0.0627 0.0048 1.1086 0.072 Uiso 1 calc R . .
C10B C -0.0942(11) -0.1287(7) 1.2778(7) 0.058(4) Uani 1 d . . .
H10A H -0.1282 -0.1156 1.3292 0.087 Uiso 1 calc R . .
H10B H -0.0254 -0.1658 1.2752 0.087 Uiso 1 calc R . .
H10C H -0.1177 -0.1642 1.2641 0.087 Uiso 1 calc R . .
C11B C -0.2164(10) 0.0136(8) 1.2224(7) 0.053(4) Uani 1 d . . .
H11A H -0.2551 0.0250 1.2734 0.080 Uiso 1 calc R . .
H11B H -0.2322 -0.0256 1.2053 0.080 Uiso 1 calc R . .
H11C H -0.2300 0.0739 1.1879 0.080 Uiso 1 calc R . .
C12B C 0.0106(9) 0.1445(7) 1.3968(5) 0.038(4) Uani 1 d . . .
H12A H 0.0322 0.0756 1.4107 0.046 Uiso 1 calc R . .
H12B H -0.0543 0.1760 1.4284 0.046 Uiso 1 calc R . .
C13B C 0.0788(10) 0.1703(7) 1.4104(7) 0.036(4) Uani 1 d . . .
C14B C 0.0304(10) 0.1104(9) 1.5456(6) 0.058(4) Uani 1 d . . .
H14A H 0.0695 0.0700 1.5833 0.069 Uiso 1 calc R . .
H14B H 0.0158 0.0699 1.5280 0.069 Uiso 1 calc R . .
C15B C -0.0637(11) 0.1853(10) 1.5838(8) 0.083(5) Uani 1 d . . .
H15A H -0.0498 0.2247 1.6025 0.124 Uiso 1 calc R . .
H15B H -0.0980 0.1545 1.6261 0.124 Uiso 1 calc R . .
H15C H -0.1035 0.2248 1.5472 0.124 Uiso 1 calc R . .
C16B C 0.1584(11) 0.1661(8) 1.4974(7) 0.059(5) Uani 1 d . . .
H16A H 0.2124 0.1582 1.4524 0.071 Uiso 1 calc R . .
H16B H 0.1837 0.1184 1.5401 0.071 Uiso 1 calc R . .
C17B C 0.1162(12) 0.2650(10) 1.5162(8) 0.084(5) Uani 1 d . . .
H17A H 0.0946 0.3125 1.4728 0.127 Uiso 1 calc R . .
H17B H 0.1654 0.2721 1.5278 0.127 Uiso 1 calc R . .
H17C H 0.0617 0.2737 1.5600 0.127 Uiso 1 calc R . .
O1A O 0.2171(5) 0.1463(4) 1.2052(3) 0.025(2) Uani 1 d . . .
O2A O 0.2292(6) 0.2876(5) 1.2246(4) 0.042(2) Uani 1 d . . .
N1A N 0.3515(8) 0.1990(6) 1.2839(5) 0.038(3) Uani 1 d . . .
C1A C 0.2410(8) 0.0859(6) 1.1548(5) 0.029(3) Uani 1 d . . .
C2A C 0.2919(8) 0.1003(6) 1.0819(5) 0.029(2) Uani 1 d . . .
C3A C 0.3127(8) 0.0384(6) 1.0350(5) 0.030(2) Uani 1 d . . .
H3A H 0.3469 0.0466 0.9842 0.036 Uiso 1 calc R . .
C4A C 0.2851(8) -0.0349(6) 1.0601(5) 0.028(3) Uani 1 d . . .
C5A C 0.2321(8) -0.0421(6) 1.1334(5) 0.030(2) Uani 1 d . . .
H5A H 0.2107 -0.0899 1.1515 0.036 Uiso 1 calc R . .
C6A C 0.2092(8) 0.0171(6) 1.1813(5) 0.029(2) Uani 1 d . . .
C7A C 0.3299(8) 0.1721(6) 1.0576(5) 0.029(3) Uani 1 d . . .
H7A1 H 0.3972 0.1395 1.0622 0.034 Uiso 1 calc R . .
H7A2 H 0.2931 0.2174 1.0935 0.034 Uiso 1 calc R . .
C8A C 0.3123(10) -0.1045(6) 1.0092(5) 0.034(4) Uani 1 d . . .
C9A C 0.3654(10) -0.0801(8) 0.9303(6) 0.051(4) Uani 1 d . . .
H9A1 H 0.3821 -0.1265 0.8998 0.076 Uiso 1 calc R . .
H9A2 H 0.4240 -0.0808 0.9325 0.076 Uiso 1 calc R . .
H9A3 H 0.3245 -0.0172 0.9073 0.076 Uiso 1 calc R . .
C10A C 0.2204(12) -0.1017(8) 1.0045(6) 0.059(5) Uani 1 d . . .
H10D H 0.1819 -0.0394 0.9792 0.088 Uiso 1 calc R . .
H10E H 0.1835 -0.1142 1.0555 0.088 Uiso 1 calc R . .
H10F H 0.2370 -0.1498 0.9758 0.088 Uiso 1 calc R . .
C11A C 0.3735(10) -0.2034(7) 1.0443(6) 0.061(4) Uani 1 d . . .
H11D H 0.3906 -0.2482 1.0122 0.091 Uiso 1 calc R . .
H11E H 0.3374 -0.2199 1.0944 0.091 Uiso 1 calc R . .
H11F H 0.4320 -0.2060 1.0488 0.091 Uiso 1 calc R . .
C12A C 0.2929(9) 0.1199(6) 1.2387(6) 0.031(3) Uani 1 d . . .
H12C H 0.3552 0.0850 1.2056 0.037 Uiso 1 calc R . .
H12D H 0.2862 0.0784 1.2878 0.037 Uiso 1 calc R . .
C13A C 0.2892(10) 0.2092(7) 1.2501(6) 0.038(4) Uani 1 d . . .
C14A C 0.4201(9) 0.1089(8) 1.3168(6) 0.047(4) Uani 1 d . . .
H14C H 0.3959 0.0612 1.3290 0.057 Uiso 1 calc R . .
H14D H 0.4248 0.1162 1.3645 0.057 Uiso 1 calc R . .
C15A C 0.5210(9) 0.0731(9) 1.2637(7) 0.065(5) Uani 1 d . . .
H15D H 0.5194 0.0534 1.2211 0.098 Uiso 1 calc R . .
H15E H 0.5665 0.0194 1.2915 0.098 Uiso 1 calc R . .
H15F H 0.5411 0.1238 1.2449 0.098 Uiso 1 calc R . .
C16A C 0.3536(10) 0.2854(8) 1.2892(7) 0.055(4) Uani 1 d . . .
H16C H 0.4189 0.2694 1.2916 0.065 Uiso 1 calc R . .
H16D H 0.3395 0.3322 1.2431 0.065 Uiso 1 calc R . .
C17A C 0.2840(12) 0.3282(11) 1.3561(9) 0.095(6) Uani 1 d . . .
H17D H 0.2187 0.3524 1.3506 0.142 Uiso 1 calc R . .
H17E H 0.2936 0.3800 1.3602 0.142 Uiso 1 calc R . .
H17F H 0.2936 0.2804 1.4016 0.142 Uiso 1 calc R . .
O1D O -0.1767(7) 0.6525(4) 0.9726(4) 0.028(2) Uani 1 d . . .
O2D O -0.0462(5) 0.7296(4) 0.8709(3) 0.034(2) Uani 1 d . . .
N1D N -0.0381(7) 0.7538(5) 0.9771(4) 0.036(3) Uani 1 d . . .
C1D C -0.2526(8) 0.6829(6) 1.0335(5) 0.025(2) Uani 1 d . . .
C2D C -0.2550(7) 0.6232(6) 1.1030(5) 0.024(2) Uani 1 d . . .
C3D C -0.3309(8) 0.6599(6) 1.1613(5) 0.030(3) Uani 1 d . . .
H3D H -0.3336 0.6205 1.2092 0.036 Uiso 1 calc R . .
C4D C -0.4033(8) 0.7503(6) 1.1549(5) 0.035(3) Uani 1 d . . .
C5D C -0.4030(8) 0.8041(6) 1.0828(5) 0.029(3) Uani 1 d . . .
H5D H -0.4557 0.8640 1.0754 0.034 Uiso 1 calc R . .
C6D C -0.3273(8) 0.7721(6) 1.0216(5) 0.028(2) Uani 1 d . . .
C7D C -0.1815(9) 0.5197(6) 1.1117(6) 0.038(4) Uani 1 d . . .
H7D1 H -0.1486 0.5017 1.0609 0.046 Uiso 1 calc R . .
H7D2 H -0.1327 0.5128 1.1346 0.046 Uiso 1 calc R . .
C8D C -0.4837(10) 0.7890(7) 1.2217(6) 0.050(4) Uani 1 d . . .
C9D C -0.4470(12) 0.763(2) 1.2887(9) 0.240(19) Uani 1 d . . .
H9D1 H -0.4954 0.8031 1.3260 0.360 Uiso 1 calc R . .
H9D2 H -0.3886 0.7713 1.2747 0.360 Uiso 1 calc R . .
H9D3 H -0.4324 0.6968 1.3104 0.360 Uiso 1 calc R . .
C10D C -0.5389(16) 0.7313(17) 1.2481(12) 0.180(9) Uani 1 d . . .
H10G H -0.5825 0.7452 1.2973 0.271 Uiso 1 calc R . .
H10H H -0.4942 0.6642 1.2526 0.271 Uiso 1 calc R . .
H10I H -0.5761 0.7470 1.2115 0.271 Uiso 1 calc R . .
C11D C -0.5540(15) 0.8840(15) 1.2076(12) 0.180(9) Uani 1 d . . .
H11G H -0.5282 0.9271 1.2045 0.271 Uiso 1 calc R . .
H11H H -0.6115 0.8949 1.2488 0.271 Uiso 1 calc R . .
H11I H -0.5704 0.8951 1.1599 0.271 Uiso 1 calc R . .
C12D C -0.0856(10) 0.6300(6) 0.9814(5) 0.032(4) Uani 1 d . . .
H12E H -0.0373 0.5711 0.9614 0.038 Uiso 1 calc R . .
H12F H -0.0879 0.6191 1.0357 0.038 Uiso 1 calc R . .
C13D C -0.0555(8) 0.7101(6) 0.9394(6) 0.023(3) Uani 1 d . . .
C14D C -0.0504(9) 0.7373(7) 1.0583(6) 0.040(4) Uani 1 d . . .
H14E H -0.0048 0.7510 1.0696 0.048 Uiso 1 calc R . .
H14F H -0.0349 0.6700 1.0781 0.048 Uiso 1 calc R . .
C15D C -0.1519(10) 0.7977(8) 1.0983(6) 0.053(4) Uani 1 d . . .
H15G H -0.1958 0.7757 1.0959 0.079 Uiso 1 calc R . .
H15H H -0.1713 0.8636 1.0735 0.079 Uiso 1 calc R . .
H15I H -0.1539 0.7927 1.1512 0.079 Uiso 1 calc R . .
C16D C -0.0025(11) 0.8228(7) 0.9346(6) 0.043(4) Uani 1 d . . .
H16E H -0.0333 0.8764 0.9621 0.051 Uiso 1 calc R . .
H16F H -0.0200 0.8471 0.8852 0.051 Uiso 1 calc R . .
C17D C 0.1063(11) 0.7810(8) 0.9219(7) 0.052(4) Uani 1 d . . .
H17G H 0.1372 0.7312 0.8910 0.078 Uiso 1 calc R . .
H17H H 0.1241 0.7543 0.9706 0.078 Uiso 1 calc R . .
H17I H 0.1272 0.8305 0.8958 0.078 Uiso 1 calc R . .
O1C O -0.1303(5) 0.3949(4) 1.2522(3) 0.025(2) Uani 1 d . . .
O2C O -0.0469(6) 0.3776(4) 1.3533(4) 0.040(2) Uani 1 d . . .
N1C N -0.1467(7) 0.5213(5) 1.3846(5) 0.040(3) Uani 1 d . . .
C1C C -0.1970(8) 0.3935(6) 1.2232(6) 0.025(2) Uani 1 d . . .
C2C C -0.2349(9) 0.3259(6) 1.2628(5) 0.024(2) Uani 1 d . . .
C3C C -0.3080(9) 0.3325(6) 1.2411(5) 0.027(3) Uani 1 d . . .
H3C H -0.3375 0.2923 1.2701 0.032 Uiso 1 calc R . .
C4C C -0.3426(11) 0.3945(7) 1.1789(6) 0.042(4) Uani 1 d . . .
C5C C -0.2947(10) 0.4537(6) 1.1391(6) 0.041(4) Uani 1 d . . .
H5C H -0.3145 0.4965 1.0954 0.049 Uiso 1 calc R . .
C6C C -0.2240(10) 0.4527(6) 1.1593(6) 0.028(2) Uani 1 d . . .
C7C C -0.1952(8) 0.2507(6) 1.3270(5) 0.029(3) Uani 1 d . . .
H7C1 H -0.2483 0.2406 1.3662 0.035 Uiso 1 calc R . .
H7C2 H -0.1662 0.2727 1.3501 0.035 Uiso 1 calc R . .
C8C C -0.4298(11) 0.4014(8) 1.1595(7) 0.048(4) Uani 1 d . . .
C9C C -0.4114(10) 0.3053(8) 1.1558(7) 0.058(4) Uani 1 d . . .
H9C1 H -0.4001 0.2641 1.2040 0.087 Uiso 1 calc R . .
H9C2 H -0.3548 0.2800 1.1153 0.087 Uiso 1 calc R . .
H9C3 H -0.4671 0.3085 1.1455 0.087 Uiso 1 calc R . .
C10C C -0.5181(12) 0.4362(10) 1.2252(10) 0.094(6) Uani 1 d . . .
H10J H -0.5300 0.4976 1.2321 0.141 Uiso 1 calc R . .
H10K H -0.5061 0.3908 1.2717 0.141 Uiso 1 calc R . .
H10L H -0.5743 0.4422 1.2136 0.141 Uiso 1 calc R . .
C11C C -0.4585(14) 0.4726(13) 1.0928(10) 0.120(7) Uiso 1 d . . .
H11J H -0.4155 0.4469 1.0468 0.180 Uiso 1 calc R . .
H11K H -0.4545 0.5292 1.0936 0.180 Uiso 1 calc R . .
H11L H -0.5245 0.4888 1.0938 0.180 Uiso 1 calc R . .
C12C C -0.1771(8) 0.4690(6) 1.2943(5) 0.027(3) Uani 1 d . . .
H12G H -0.2408 0.4730 1.3239 0.032 Uiso 1 calc R . .
H12H H -0.1867 0.5295 1.2596 0.032 Uiso 1 calc R . .
C13C C -0.1181(8) 0.4524(6) 1.3470(6) 0.032(3) Uani 1 d . . .
C14C C -0.2278(10) 0.6134(7) 1.3757(7) 0.059(4) Uani 1 d . . .
H14G H -0.2566 0.6374 1.4242 0.071 Uiso 1 calc R . .
H14H H -0.2770 0.6067 1.3630 0.071 Uiso 1 calc R . .
C15C C -0.1995(10) 0.6855(8) 1.3139(8) 0.071(5) Uani 1 d . . .
H15J H -0.1772 0.6654 1.2648 0.106 Uiso 1 calc R . .
H15K H -0.1481 0.6898 1.3246 0.106 Uiso 1 calc R . .
H15L H -0.2552 0.7473 1.3129 0.106 Uiso 1 calc R . .
C16C C -0.0892(11) 0.5067(8) 1.4339(7) 0.068(5) Uani 1 d . . .
H16G H -0.0869 0.5664 1.4301 0.081 Uiso 1 calc R . .
H16H H -0.0229 0.4591 1.4172 0.081 Uiso 1 calc R . .
C17C C -0.1288(13) 0.4744(12) 1.5142(9) 0.111(7) Uani 1 d . . .
H17J H -0.1242 0.4118 1.5192 0.166 Uiso 1 calc R . .
H17K H -0.1961 0.5189 1.5297 0.166 Uiso 1 calc R . .
H17L H -0.0920 0.4713 1.5464 0.166 Uiso 1 calc R . .
O1M O 0.2834(4) 0.4453(12) 1.0850(10) 0.152(9) Uani 0.75 d PD . .
C1M C 0.1983(15) 0.5312(11) 1.0778(16) 0.152(9) Uani 0.75 d PD . .
H1M1 H 0.1420 0.5193 1.1039 0.229 Uiso 0.75 calc PR . .
H1M2 H 0.1980 0.5552 1.0243 0.229 Uiso 0.75 calc PR . .
H1M3 H 0.1967 0.5779 1.1002 0.229 Uiso 0.75 calc PR . .
O2M O 0.4413(3) 0.6760(18) 0.5415(17) 0.179(14) Uani 0.60 d PD . .
C2M C 0.5421(7) 0.630(3) 0.511(2) 0.24(3) Uani 0.60 d PD . .
H2M1 H 0.5695 0.6743 0.4979 0.362 Uiso 0.60 calc PR . .
H2M2 H 0.5534 0.6072 0.4648 0.362 Uiso 0.60 calc PR . .
H2M3 H 0.5725 0.5763 0.5476 0.362 Uiso 0.60 calc PR . .
C4M C 0.3747(17) 0.1981(9) 0.5099(8) 0.210(14) Uani 1 d D . .
O4MA O 0.393(2) 0.1204(15) 0.5707(12) 0.181(13) Uani 0.60 d PD . .
O4MB O 0.430(2) 0.1010(12) 0.502(2) 0.120(12) Uani 0.40 d PD . .
O1W O 0.1890(10) -0.2411(7) 1.2182(8) 0.124(5) Uani 1 d . . .
O2W O 0.7440(15) 0.3120(15) 0.7384(13) 0.168(9) Uani 0.75 d P . .
O3W O -0.0729(19) 0.4052(19) 0.7352(14) 0.214(13) Uani 0.75 d P . .
O4W O 0.305(2) -0.0519(16) 1.4155(13) 0.182(11) Uani 0.75 d P . .
O5W O 0.281(2) -0.068(2) 1.5279(16) 0.173(15) Uani 0.50 d P . .
O6W O 0.360(2) -0.028(3) 1.498(3) 0.30(4) Uani 0.50 d P . .
O7W O 0.160(3) -0.089(2) 1.4691(16) 0.129(13) Uani 0.50 d P . .
O8W O 0.256(4) -0.108(2) 1.446(2) 0.158(16) Uani 0.50 d P . .
O9W O -0.1370(19) 0.3287(19) 0.842(2) 0.29(2) Uani 0.75 d P . .
O10W O 0.357(4) 0.561(4) 0.569(3) 0.44(5) Uani 0.50 d P . .
O11W O 0.311(3) 0.669(5) 0.470(2) 0.32(4) Uani 0.50 d P . .

loop_
_atom_site_aniso_label
_atom_site_aniso_U_11
_atom_site_aniso_U_22
_atom_site_aniso_U_33
_atom_site_aniso_U_23
_atom_site_aniso_U_13
_atom_site_aniso_U_12
Sr01 0.0412(10) 0.0189(5) 0.0351(6) -0.0077(4) -0.0126(5) -0.0120(5)
Cl1 0.063(3) 0.0240(13) 0.0666(19) -0.0003(12) -0.0270(17) -0.0218(15)
Cl2 0.172(6) 0.175(5) 0.089(3) -0.006(3) -0.024(3) -0.112(5)
O1B 0.058(7) 0.026(3) 0.031(4) -0.003(3) -0.017(4) -0.030(4)
O2B 0.038(6) 0.037(4) 0.030(4) -0.002(3) -0.009(4) -0.027(4)
N1B 0.056(9) 0.049(5) 0.034(5) -0.001(4) -0.029(5) -0.034(6)
C1B 0.036(10) 0.019(5) 0.030(5) 0.003(4) -0.011(5) -0.017(5)
C2B 0.033(10) 0.026(5) 0.027(5) -0.002(4) -0.005(5) -0.021(6)
C4B 0.071(12) 0.023(5) 0.033(6) 0.006(4) -0.025(6) -0.037(6)
C5B 0.049(10) 0.019(5) 0.031(5) -0.003(4) -0.019(6) -0.011(5)
C7B 0.038(10) 0.023(5) 0.035(6) -0.006(4) -0.011(6) -0.019(6)
C8B 0.053(11) 0.025(5) 0.043(6) -0.002(4) -0.022(6) -0.019(6)
C9B 0.083(12) 0.039(6) 0.047(7) -0.006(5) -0.033(7) -0.033(7)
C10B 0.105(13) 0.041(7) 0.062(8) 0.009(6) -0.035(8) -0.057(8)
C11B 0.047(12) 0.053(8) 0.080(9) -0.029(7) -0.027(8) -0.019(8)
C12B 0.054(11) 0.034(6) 0.025(6) -0.005(4) -0.007(6) -0.019(6)
C13B 0.031(11) 0.032(6) 0.063(9) -0.024(6) -0.022(7) -0.011(6)
C14B 0.093(13) 0.072(9) 0.030(6) -0.001(6) -0.015(7) -0.056(9)
C15B 0.107(15) 0.084(11) 0.058(9) -0.007(8) -0.008(9) -0.053(10)
C16B 0.079(14) 0.049(7) 0.056(8) -0.011(6) -0.031(8) -0.022(8)
C17B 0.106(15) 0.077(10) 0.078(10) -0.022(8) -0.009(9) -0.049(10)
O1A 0.033(6) 0.014(3) 0.036(4) -0.005(3) -0.016(4) -0.010(3)
O2A 0.046(7) 0.029(4) 0.062(5) -0.013(3) -0.012(4) -0.021(4)
N1A 0.032(9) 0.042(5) 0.054(6) -0.011(4) -0.020(6) -0.019(5)
C1A 0.037(9) 0.010(4) 0.038(6) -0.006(4) -0.019(5) -0.001(5)
C2A 0.035(6) 0.022(3) 0.032(4) -0.006(3) -0.014(4) -0.010(4)
C3A 0.041(6) 0.023(3) 0.032(4) -0.006(3) -0.019(4) -0.011(4)
C4A 0.032(9) 0.015(5) 0.042(6) 0.001(4) -0.024(5) -0.007(5)
C5A 0.041(6) 0.023(3) 0.032(4) -0.006(3) -0.019(4) -0.011(4)
C6A 0.035(6) 0.022(3) 0.032(4) -0.006(3) -0.014(4) -0.010(4)
C7A 0.034(9) 0.024(5) 0.043(6) 0.000(4) -0.018(6) -0.020(5)
C8A 0.040(10) 0.026(5) 0.040(6) -0.007(4) -0.026(6) -0.006(5)
C9A 0.074(12) 0.048(7) 0.043(7) -0.016(5) -0.012(7) -0.033(7)
C10A 0.082(14) 0.050(7) 0.046(7) -0.018(6) -0.024(7) -0.018(8)
C11A 0.093(13) 0.038(6) 0.048(7) -0.020(5) -0.014(7) -0.020(7)
C12A 0.043(10) 0.024(5) 0.039(6) 0.001(4) -0.015(6) -0.023(6)
C13A 0.054(11) 0.024(6) 0.029(6) -0.006(4) -0.010(6) -0.011(6)
C14A 0.059(11) 0.064(8) 0.039(7) 0.003(6) -0.029(7) -0.036(8)
C15A 0.042(11) 0.062(8) 0.079(9) -0.026(7) -0.006(8) -0.011(7)
C16A 0.067(12) 0.063(8) 0.055(8) -0.021(6) -0.005(7) -0.043(8)
C17A 0.093(15) 0.100(12) 0.122(14) -0.062(11) -0.008(11) -0.051(11)
O1D 0.025(6) 0.037(4) 0.039(4) -0.005(3) -0.014(4) -0.021(4)
O2D 0.055(6) 0.033(4) 0.025(4) -0.004(3) -0.013(4) -0.024(4)
N1D 0.054(8) 0.027(4) 0.033(5) -0.003(4) -0.015(5) -0.021(5)
C1D 0.013(6) 0.025(4) 0.040(4) -0.014(3) -0.004(4) -0.006(3)
C2D 0.019(6) 0.014(3) 0.039(4) -0.007(3) -0.010(4) -0.005(3)
C3D 0.039(9) 0.015(5) 0.034(6) -0.002(4) -0.010(5) -0.011(5)
C4D 0.051(10) 0.022(5) 0.032(6) -0.004(4) -0.005(6) -0.019(5)
C5D 0.027(9) 0.017(5) 0.045(6) -0.005(4) -0.018(6) -0.006(5)
C6D 0.037(7) 0.015(3) 0.040(4) -0.002(3) -0.017(4) -0.014(4)
C7D 0.063(10) 0.021(5) 0.038(6) -0.008(4) -0.017(6) -0.018(6)
C8D 0.057(11) 0.025(6) 0.039(7) -0.002(5) -0.004(6) -0.003(6)
C9D 0.052(15) 0.41(4) 0.084(13) -0.160(19) -0.044(11) 0.111(18)
C10D 0.144(16) 0.152(15) 0.116(12) -0.049(11) 0.047(11) -0.006(13)
C11D 0.144(16) 0.152(15) 0.116(12) -0.049(11) 0.047(11) -0.006(13)
C12D 0.047(11) 0.020(5) 0.034(6) -0.001(4) -0.013(6) -0.018(6)
C13D 0.018(8) 0.019(5) 0.043(6) -0.010(4) -0.017(5) -0.007(5)
C14D 0.066(11) 0.027(5) 0.044(6) 0.000(5) -0.029(6) -0.026(6)
C15D 0.075(12) 0.052(7) 0.050(7) -0.010(6) -0.021(7) -0.036(8)
C16D 0.068(13) 0.036(6) 0.046(7) 0.000(5) -0.018(7) -0.041(7)
C17D 0.073(14) 0.051(7) 0.059(8) -0.003(6) -0.015(8) -0.052(8)
O1C 0.025(6) 0.021(3) 0.037(4) -0.010(3) -0.014(4) -0.009(3)
O2C 0.049(6) 0.029(4) 0.040(4) -0.014(3) -0.016(4) -0.010(4)
N1C 0.051(8) 0.023(4) 0.052(6) -0.018(4) -0.023(5) -0.007(5)
C1C 0.013(6) 0.025(4) 0.040(4) -0.014(3) -0.004(4) -0.006(3)
C2C 0.019(6) 0.014(3) 0.039(4) -0.007(3) -0.010(4) -0.005(3)
C3C 0.027(9) 0.016(5) 0.044(6) -0.001(4) -0.018(6) -0.010(5)
C4C 0.049(12) 0.028(6) 0.055(7) -0.009(5) -0.027(7) -0.011(6)
C5C 0.062(12) 0.018(5) 0.038(6) 0.007(4) -0.014(7) -0.020(6)
C6C 0.037(7) 0.015(3) 0.040(4) -0.002(3) -0.017(4) -0.014(4)
C7C 0.044(9) 0.020(5) 0.034(6) -0.009(4) -0.004(5) -0.023(5)
C8C 0.050(12) 0.037(6) 0.076(9) 0.007(6) -0.035(9) -0.030(7)
C9C 0.061(12) 0.060(8) 0.075(9) -0.026(7) -0.013(8) -0.035(8)
C10C 0.079(15) 0.066(10) 0.141(15) -0.036(10) -0.014(12) -0.032(9)
C12C 0.022(8) 0.019(5) 0.035(6) -0.013(4) -0.005(5) -0.003(5)
C13C 0.036(9) 0.016(5) 0.047(6) -0.007(4) -0.020(6) -0.006(5)
C14C 0.080(12) 0.029(6) 0.071(8) -0.023(6) -0.023(8) -0.015(7)
C15C 0.070(13) 0.029(6) 0.129(13) -0.008(7) -0.040(10) -0.026(7)
C16C 0.096(14) 0.037(7) 0.082(10) -0.020(6) -0.065(10) -0.003(7)
C17C 0.134(18) 0.106(13) 0.082(12) -0.034(10) -0.057(12) -0.015(12)
O1M 0.22(3) 0.24(3) 0.108(10) 0.032(16) -0.052(15) -0.20(2)
C1M 0.22(3) 0.24(3) 0.108(10) 0.032(16) -0.052(15) -0.20(2)
O2M 0.10(2) 0.29(3) 0.23(3) -0.18(3) 0.060(19) -0.14(2)
C2M 0.25(7) 0.48(10) 0.16(4) -0.11(5) 0.05(4) -0.32(8)
C4M 0.15(3) 0.25(4) 0.21(3) -0.06(3) 0.02(2) -0.10(3)
O4MA 0.21(3) 0.13(2) 0.105(18) 0.015(16) -0.027(19) -0.03(2)
O4MB 0.17(4) 0.09(2) 0.13(3) -0.041(19) -0.06(3) -0.05(2)
O1W 0.115(12) 0.047(6) 0.180(12) -0.026(7) -0.009(9) -0.026(7)
O2W 0.123(19) 0.134(17) 0.21(2) 0.003(16) -0.060(16) -0.039(14)
O3W 0.25(3) 0.24(3) 0.22(2) -0.15(2) 0.08(2) -0.18(2)
O4W 0.23(3) 0.135(17) 0.18(2) -0.037(15) 0.047(19) -0.13(2)
O5W 0.15(3) 0.13(2) 0.13(2) 0.011(18) -0.01(2) -0.01(2)
O6W 0.09(3) 0.15(3) 0.38(7) 0.17(4) 0.02(3) -0.02(2)
O7W 0.17(3) 0.11(2) 0.095(19) 0.001(15) -0.02(2) -0.07(2)
O8W 0.28(5) 0.12(3) 0.13(3) 0.01(2) -0.08(3) -0.13(4)
O9W 0.17(3) 0.21(3) 0.57(6) -0.24(3) -0.24(3) 0.05(2)
O10W 0.37(6) 0.44(7) 0.59(8) -0.48(7) 0.45(7) -0.38(6)
O11W 0.11(3) 0.60(10) 0.17(3) -0.17(5) -0.06(3) -0.02(4)

loop_
_atom_type_symbol
_atom_type_description
_atom_type_scat_dispersion_real
_atom_type_scat_dispersion_imag
_atom_type_scat_source
Sr Sr -1.5307 3.2498 'International Tables Vol C Tables 4.2.6.8 and 6.1.1.4'
Cl Cl 0.1484 0.1585 'International Tables Vol C Tables 4.2.6.8 and 6.1.1.4'
O O 0.0106 0.0060 'International Tables Vol C Tables 4.2.6.8 and 6.1.1.4'
N N 0.0061 0.0033 'International Tables Vol C Tables 4.2.6.8 and 6.1.1.4'
C C 0.0033 0.0016 'International Tables Vol C Tables 4.2.6.8 and 6.1.1.4'
H H 0.0000 0.0000 'International Tables Vol C Tables 4.2.6.8 and 6.1.1.4'

loop_
_geom_angle_atom_site_label_1
_geom_angle_atom_site_label_2
_geom_angle_atom_site_label_3
_geom_angle
_geom_angle_site_symmetry_1
_geom_angle_site_symmetry_3
_geom_angle_publ_flag
O2D Sr01 O2A 114.6(2) 2_567 . ?
O2D Sr01 O2C 135.6(3) 2_567 . ?
O2A Sr01 O2C 108.9(2) . . ?
O2D Sr01 O2B 135.0(2) 2_567 . ?
O2A Sr01 O2B 69.9(2) . . ?
O2C Sr01 O2B 68.9(2) . . ?
O2D Sr01 O1A 74.7(2) 2_567 . ?
O2A Sr01 O1A 60.4(2) . . ?
O2C Sr01 O1A 138.5(2) . . ?
O2B Sr01 O1A 69.9(2) . . ?
O2D Sr01 O1B 86.0(2) 2_567 . ?
O2A Sr01 O1B 122.7(2) . . ?
O2C Sr01 O1B 78.1(2) . . ?
O2B Sr01 O1B 59.9(2) . . ?
O1A Sr01 O1B 77.2(2) . . ?
O2D Sr01 O1C 77.0(2) 2_567 . ?
O2A Sr01 O1C 156.7(2) . . ?
O2C Sr01 O1C 59.1(2) . . ?
O2B Sr01 O1C 117.4(2) . . ?
O1A Sr01 O1C 142.4(2) . . ?
O1B Sr01 O1C 76.6(2) . . ?
O2D Sr01 Cl1 92.41(16) 2_567 . ?
O2A Sr01 Cl1 85.26(17) . . ?
O2C Sr01 Cl1 82.31(17) . . ?
O2B Sr01 Cl1 132.02(17) . . ?
O1A Sr01 Cl1 131.35(17) . . ?
O1B Sr01 Cl1 149.85(19) . . ?
O1C Sr01 Cl1 73.74(15) . . ?
O2D Sr01 C13A 113.9(2) 2_567 . ?
O2A Sr01 C13A 19.8(2) . . ?
O2C Sr01 C13A 110.1(3) . . ?
O2B Sr01 C13A 55.2(3) . . ?
O1A Sr01 C13A 46.0(2) . . ?
O1B Sr01 C13A 103.1(2) . . ?
O1C Sr01 C13A 169.1(2) . . ?
Cl1 Sr01 C13A 105.0(2) . . ?
O2D Sr01 C13C 121.8(3) 2_567 . ?
O2A Sr01 C13C 117.2(3) . . ?
O2C Sr01 C13C 18.6(2) . . ?
O2B Sr01 C13C 87.6(2) . . ?
O1A Sr01 C13C 156.9(2) . . ?
O1B Sr01 C13C 87.5(2) . . ?
O1C Sr01 C13C 45.4(2) . . ?
Cl1 Sr01 C13C 67.83(19) . . ?
C13A Sr01 C13C 123.9(3) . . ?
O2D Sr01 C13B 127.8(2) 2_567 . ?
O2A Sr01 C13B 87.9(3) . . ?
O2C Sr01 C13B 60.9(2) . . ?
O2B Sr01 C13B 18.0(3) . . ?
O1A Sr01 C13B 78.2(2) . . ?
O1B Sr01 C13B 44.6(3) . . ?
O1C Sr01 C13B 100.8(3) . . ?
Cl1 Sr01 C13B 137.83(18) . . ?
C13A Sr01 C13B 72.6(3) . . ?
C13C Sr01 C13B 78.8(2) . . ?
C1B O1B C12B 112.8(7) . . ?
C1B O1B Sr01 127.7(5) . . ?
C12B O1B Sr01 119.4(6) . . ?
C13B O2B Sr01 121.2(8) . . ?
C13B N1B C14B 125.0(12) . . ?
C13B N1B C16B 117.3(11) . . ?
C14B N1B C16B 117.6(9) . . ?
C6B C1B C2B 123.0(11) . . ?
C6B C1B O1B 121.0(9) . . ?
C2B C1B O1B 115.9(11) . . ?
C3B C2B C1B 117.3(13) . . ?
C3B C2B C7B 119.7(10) . . ?
C1B C2B C7B 122.9(10) . . ?
C4B C3B C2B 122.2(11) . . ?
C3B C4B C5B 118.5(10) . . ?
C3B C4B C8B 119.9(10) . . ?
C5B C4B C8B 121.6(12) . . ?
C6B C5B C4B 120.8(12) . . ?
C1B C6B C5B 118.1(10) . . ?
C1B C6B C7C 122.8(10) . . ?
C5B C6B C7C 119.0(11) . . ?
C2B C7B C6A 113.9(8) . . ?
C11B C8B C10B 107.7(11) . . ?
C11B C8B C4B 112.4(10) . . ?
C10B C8B C4B 108.2(9) . . ?
C11B C8B C9B 108.9(10) . . ?
C10B C8B C9B 110.2(9) . . ?
C4B C8B C9B 109.5(10) . . ?
O1B C12B C13B 108.9(9) . . ?
O2B C13B N1B 124.0(13) . . ?
O2B C13B C12B 120.4(10) . . ?
N1B C13B C12B 115.5(12) . . ?
O2B C13B Sr01 40.8(6) . . ?
N1B C13B Sr01 155.1(8) . . ?
C12B C13B Sr01 84.0(6) . . ?
N1B C14B C15B 113.1(10) . . ?
N1B C16B C17B 111.9(12) . . ?
C12A O1A C1A 113.1(7) . . ?
C12A O1A Sr01 115.0(5) . . ?
C1A O1A Sr01 131.6(6) . . ?
C13A O2A Sr01 117.4(8) . . ?
C13A N1A C14A 125.4(9) . . ?
C13A N1A C16A 118.0(10) . . ?
C14A N1A C16A 116.6(11) . . ?
C2A C1A C6A 123.2(8) . . ?
C2A C1A O1A 119.1(9) . . ?
C6A C1A O1A 117.7(9) . . ?
C1A C2A C3A 116.2(9) . . ?
C1A C2A C7A 120.8(8) . . ?
C3A C2A C7A 122.8(9) . . ?
C4A C3A C2A 122.8(9) . . ?
C5A C4A C3A 116.8(9) . . ?
C5A C4A C8A 121.0(9) . . ?
C3A C4A C8A 122.2(9) . . ?
C6A C5A C4A 122.6(10) . . ?
C1A C6A C5A 118.3(9) . . ?
C1A C6A C7B 122.2(8) . . ?
C5A C6A C7B 119.5(9) . . ?
C2A C7A C6D 117.2(9) . 2_567 ?
C9A C8A C11A 110.0(10) . . ?
C9A C8A C4A 111.9(10) . . ?
C11A C8A C4A 109.2(9) . . ?
C9A C8A C10A 108.6(10) . . ?
C11A C8A C10A 108.5(11) . . ?
C4A C8A C10A 108.6(9) . . ?
O1A C12A C13A 108.7(9) . . ?
O2A C13A N1A 123.9(10) . . ?
O2A C13A C12A 118.3(12) . . ?
N1A C13A C12A 117.8(10) . . ?
O2A C13A Sr01 42.8(7) . . ?
N1A C13A Sr01 149.0(7) . . ?
C12A C13A Sr01 83.6(8) . . ?
N1A C14A C15A 112.9(10) . . ?
C17A C16A N1A 112.8(11) . . ?
C1D O1D C12D 115.6(8) . . ?
C13D O2D Sr01 144.5(7) . 2_567 ?
C13D N1D C16D 118.5(8) . . ?
C13D N1D C14D 125.7(9) . . ?
C16D N1D C14D 115.7(9) . . ?
O1D C1D C6D 117.6(8) . . ?
O1D C1D C2D 120.2(8) . . ?
C6D C1D C2D 122.1(9) . . ?
C3D C2D C1D 116.7(8) . . ?
C3D C2D C7D 121.7(8) . . ?
C1D C2D C7D 121.4(8) . . ?
C2D C3D C4D 124.1(9) . . ?
C3D C4D C5D 117.1(9) . . ?
C3D C4D C8D 122.3(9) . . ?
C5D C4D C8D 120.6(9) . . ?
C4D C5D C6D 121.5(9) . . ?
C1D C6D C5D 118.1(8) . . ?
C1D C6D C7A 120.3(9) . 2_567 ?
C5D C6D C7A 121.4(9) . 2_567 ?
C6C C7D C2D 114.0(10) . . ?
C9D C8D C11D 116.2(15) . . ?
C9D C8D C10D 98.5(17) . . ?
C11D C8D C10D 104.6(17) . . ?
C9D C8D C4D 111.1(11) . . ?
C11D C8D C4D 116.8(11) . . ?
C10D C8D C4D 107.4(11) . . ?
O1D C12D C13D 111.3(8) . . ?
O2D C13D N1D 122.2(9) . . ?
O2D C13D C12D 117.1(9) . . ?
N1D C13D C12D 120.7(9) . . ?
N1D C14D C15D 112.5(9) . . ?
N1D C16D C17D 111.8(10) . . ?
C1C O1C C12C 109.5(7) . . ?
C1C O1C Sr01 137.1(5) . . ?
C12C O1C Sr01 113.2(6) . . ?
C13C O2C Sr01 120.0(6) . . ?
C13C N1C C16C 118.2(9) . . ?
C13C N1C C14C 124.6(10) . . ?
C16C N1C C14C 117.1(8) . . ?
C6C C1C O1C 121.5(10) . . ?
C6C C1C C2C 120.9(12) . . ?
O1C C1C C2C 117.6(9) . . ?
C3C C2C C1C 117.6(10) . . ?
C3C C2C C7C 121.1(9) . . ?
C1C C2C C7C 121.3(12) . . ?
C2C C3C C4C 124.0(11) . . ?
C3C C4C C5C 114.1(13) . . ?
C3C C4C C8C 121.2(11) . . ?
C5C C4C C8C 124.6(10) . . ?
C6C C5C C4C 124.6(11) . . ?
C5C C6C C1C 118.1(11) . . ?
C5C C6C C7D 118.1(10) . . ?
C1C C6C C7D 123.8(13) . . ?
C2C C7C C6B 112.0(7) . . ?
C11C C8C C9C 114.3(13) . . ?
C11C C8C C4C 114.0(12) . . ?
C9C C8C C4C 108.8(11) . . ?
C11C C8C C10C 104.2(13) . . ?
C9C C8C C10C 106.8(11) . . ?
C4C C8C C10C 108.3(12) . . ?
O1C C12C C13C 110.2(8) . . ?
O2C C13C N1C 122.8(10) . . ?
O2C C13C C12C 119.3(8) . . ?
N1C C13C C12C 117.9(9) . . ?
O2C C13C Sr01 41.4(5) . . ?
N1C C13C Sr01 145.3(8) . . ?
C12C C13C Sr01 86.3(5) . . ?
N1C C14C C15C 112.6(11) . . ?
N1C C16C C17C 111.8(14) . . ?
O4MA C4M O4MB 54.6(15) . . ?
O4MB O4MA C4M 62.7(8) . . ?
O4MA O4MB C4M 62.7(8) . . ?
O7W O8W O4W 134(4) . . ?

loop_
_geom_bond_atom_site_label_1
_geom_bond_atom_site_label_2
_geom_bond_distance
_geom_bond_site_symmetry_2
_geom_bond_publ_flag
Sr01 O2D 2.461(6) 2_567 ?
Sr01 O2A 2.524(9) . ?
Sr01 O2C 2.529(6) . ?
Sr01 O2B 2.581(7) . ?
Sr01 O1A 2.630(6) . ?
Sr01 O1B 2.634(6) . ?
Sr01 O1C 2.752(8) . ?
Sr01 Cl1 2.888(3) . ?
Sr01 C13A 3.296(15) . ?
Sr01 C13C 3.313(10) . ?
Sr01 C13B 3.379(13) . ?
O1B C1B 1.421(12) . ?
O1B C12B 1.421(11) . ?
O2B C13B 1.220(14) . ?
N1B C13B 1.346(14) . ?
N1B C14B 1.443(14) . ?
N1B C16B 1.486(16) . ?
C1B C6B 1.361(14) . ?
C1B C2B 1.413(13) . ?
C2B C3B 1.377(15) . ?
C2B C7B 1.530(15) . ?
C3B C4B 1.378(15) . ?
C4B C5B 1.416(14) . ?
C4B C8B 1.548(15) . ?
C5B C6B 1.395(15) . ?
C6B C7C 1.507(12) . ?
C7B C6A 1.529(13) . ?
C8B C11B 1.502(16) . ?
C8B C10B 1.524(13) . ?
C8B C9B 1.540(15) . ?
C12B C13B 1.508(16) . ?
C14B C15B 1.532(18) . ?
C16B C17B 1.536(16) . ?
O1A C12A 1.418(12) . ?
O1A C1A 1.423(10) . ?
O2A C13A 1.255(12) . ?
N1A C13A 1.314(14) . ?
N1A C14A 1.464(14) . ?
N1A C16A 1.488(14) . ?
C1A C2A 1.380(14) . ?
C1A C6A 1.379(14) . ?
C2A C3A 1.405(12) . ?
C2A C7A 1.498(14) . ?
C3A C4A 1.402(14) . ?
C4A C5A 1.382(14) . ?
C4A C8A 1.534(13) . ?
C5A C6A 1.376(12) . ?
C7A C6D 1.517(13) 2_567 ?
C8A C9A 1.513(15) . ?
C8A C11A 1.519(14) . ?
C8A C10A 1.532(17) . ?
C12A C13A 1.531(14) . ?
C14A C15A 1.545(16) . ?
C16A C17A 1.482(17) . ?
O1D C1D 1.383(11) . ?
O1D C12D 1.419(13) . ?
O2D C13D 1.224(11) . ?
O2D Sr01 2.461(6) 2_567 ?
N1D C13D 1.343(12) . ?
N1D C16D 1.447(13) . ?
N1D C14D 1.451(12) . ?
C1D C6D 1.391(13) . ?
C1D C2D 1.396(13) . ?
C2D C3D 1.372(13) . ?
C2D C7D 1.529(12) . ?
C3D C4D 1.379(13) . ?
C4D C5D 1.396(13) . ?
C4D C8D 1.515(14) . ?
C5D C6D 1.389(14) . ?
C6D C7A 1.517(13) 2_567 ?
C7D C6C 1.511(15) . ?
C8D C9D 1.462(18) . ?
C8D C11D 1.43(2) . ?
C8D C10D 1.51(3) . ?
C12D C13D 1.548(14) . ?
C14D C15D 1.523(16) . ?
C16D C17D 1.529(16) . ?
O1C C1C 1.408(13) . ?
O1C C12C 1.410(10) . ?
O2C C13C 1.223(11) . ?
N1C C13C 1.335(11) . ?
N1C C16C 1.449(14) . ?
N1C C14C 1.456(13) . ?
C1C C6C 1.365(14) . ?
C1C C2C 1.443(15) . ?
C2C C3C 1.355(14) . ?
C2C C7C 1.516(13) . ?
C3C C4C 1.390(14) . ?
C4C C5C 1.442(17) . ?
C4C C8C 1.553(18) . ?
C5C C6C 1.345(15) . ?
C8C C11C 1.48(2) . ?
C8C C9C 1.488(15) . ?
C8C C10C 1.546(19) . ?
C12C C13C 1.512(14) . ?
C14C C15C 1.537(17) . ?
C16C C17C 1.49(2) . ?
O1M C1M 1.4300(7) . ?
O2M C2M 1.4300(5) . ?
C4M O4MA 1.4300(7) . ?
C4M O4MB 1.4300(8) . ?
O4MA O4MB 1.31(3) . ?
O1W O2W 1.43(2) 2_657 ?
O2W O1W 1.43(2) 2_657 ?
O4W O8W 1.40(4) . ?
O5W O6W 1.60(5) . ?
O7W O8W 1.40(4) . ?
O10W O11W 2.22(8) . ?

loop_
_geom_torsion_atom_site_label_1
_geom_torsion_atom_site_label_2
_geom_torsion_atom_site_label_3
_geom_torsion_atom_site_label_4
_geom_torsion
_geom_torsion_site_symmetry_1
_geom_torsion_site_symmetry_2
_geom_torsion_site_symmetry_3
_geom_torsion_site_symmetry_4
_geom_torsion_publ_flag
O2D Sr01 O1B C1B -6.3(8) 2_567 . . . ?
O2A Sr01 O1B C1B -123.1(8) . . . . ?
O2C Sr01 O1B C1B 132.0(8) . . . . ?
O2B Sr01 O1B C1B -155.6(8) . . . . ?
O1A Sr01 O1B C1B -81.6(8) . . . . ?
O1C Sr01 O1B C1B 71.2(8) . . . . ?
Cl1 Sr01 O1B C1B 81.5(8) . . . . ?
C13A Sr01 O1B C1B -119.9(8) . . . . ?
C13C Sr01 O1B C1B 115.8(8) . . . . ?
C13B Sr01 O1B C1B -167.6(9) . . . . ?
O2D Sr01 O1B C12B 173.3(7) 2_567 . . . ?
O2A Sr01 O1B C12B 56.5(7) . . . . ?
O2C Sr01 O1B C12B -48.4(7) . . . . ?
O2B Sr01 O1B C12B 24.0(7) . . . . ?
O1A Sr01 O1B C12B 98.1(7) . . . . ?
O1C Sr01 O1B C12B -109.1(7) . . . . ?
Cl1 Sr01 O1B C12B -98.8(7) . . . . ?
C13A Sr01 O1B C12B 59.7(7) . . . . ?
C13C Sr01 O1B C12B -64.6(7) . . . . ?
C13B Sr01 O1B C12B 12.0(6) . . . . ?
O2D Sr01 O2B C13B -74.4(8) 2_567 . . . ?
O2A Sr01 O2B C13B -179.5(7) . . . . ?
O2C Sr01 O2B C13B 59.8(7) . . . . ?
O1A Sr01 O2B C13B -114.8(7) . . . . ?
O1B Sr01 O2B C13B -28.3(7) . . . . ?
O1C Sr01 O2B C13B 24.7(8) . . . . ?
Cl1 Sr01 O2B C13B 117.1(7) . . . . ?
C13A Sr01 O2B C13B -164.6(8) . . . . ?
C13C Sr01 O2B C13B 60.3(7) . . . . ?
C12B O1B C1B C6B 88.8(10) . . . . ?
Sr01 O1B C1B C6B -91.6(10) . . . . ?
C12B O1B C1B C2B -89.3(10) . . . . ?
Sr01 O1B C1B C2B 90.4(9) . . . . ?
C6B C1B C2B C3B 0.5(13) . . . . ?
O1B C1B C2B C3B 178.5(7) . . . . ?
C6B C1B C2B C7B 179.6(8) . . . . ?
O1B C1B C2B C7B -2.4(12) . . . . ?
C1B C2B C3B C4B 0.2(13) . . . . ?
C7B C2B C3B C4B -179.0(8) . . . . ?
C2B C3B C4B C5B -0.2(13) . . . . ?
C2B C3B C4B C8B 178.8(8) . . . . ?
C3B C4B C5B C6B -0.5(13) . . . . ?
C8B C4B C5B C6B -179.5(8) . . . . ?
C2B C1B C6B C5B -1.1(13) . . . . ?
O1B C1B C6B C5B -179.0(8) . . . . ?
C2B C1B C6B C7C -178.0(8) . . . . ?
O1B C1B C6B C7C 4.1(13) . . . . ?
C4B C5B C6B C1B 1.1(13) . . . . ?
C4B C5B C6B C7C 178.1(8) . . . . ?
C3B C2B C7B C6A 74.5(11) . . . . ?
C1B C2B C7B C6A -104.6(10) . . . . ?
C3B C4B C8B C11B -173.2(9) . . . . ?
C5B C4B C8B C11B 5.7(13) . . . . ?
C3B C4B C8B C10B 67.9(13) . . . . ?
C5B C4B C8B C10B -113.1(11) . . . . ?
C3B C4B C8B C9B -52.1(12) . . . . ?
C5B C4B C8B C9B 126.8(10) . . . . ?
C1B O1B C12B C13B 159.4(8) . . . . ?
Sr01 O1B C12B C13B -20.3(10) . . . . ?
Sr01 O2B C13B N1B -153.4(8) . . . . ?
Sr01 O2B C13B C12B 30.2(12) . . . . ?
C14B N1B C13B O2B -179.6(10) . . . . ?
C16B N1B C13B O2B -2.0(15) . . . . ?
C14B N1B C13B C12B -2.9(15) . . . . ?
C16B N1B C13B C12B 174.7(9) . . . . ?
C14B N1B C13B Sr01 136.3(19) . . . . ?
C16B N1B C13B Sr01 -46(3) . . . . ?
O1B C12B C13B O2B -5.6(13) . . . . ?
O1B C12B C13B N1B 177.7(8) . . . . ?
O1B C12B C13B Sr01 13.7(7) . . . . ?
O2D Sr01 C13B O2B 120.3(7) 2_567 . . . ?
O2A Sr01 C13B O2B 0.4(7) . . . . ?
O2C Sr01 C13B O2B -112.6(8) . . . . ?
O1A Sr01 C13B O2B 60.6(7) . . . . ?
O1B Sr01 C13B O2B 144.2(8) . . . . ?
O1C Sr01 C13B O2B -157.8(7) . . . . ?
Cl1 Sr01 C13B O2B -80.1(8) . . . . ?
C13A Sr01 C13B O2B 13.3(7) . . . . ?
C13C Sr01 C13B O2B -117.9(7) . . . . ?
O2D Sr01 C13B N1B -177(2) 2_567 . . . ?
O2A Sr01 C13B N1B 63(2) . . . . ?
O2C Sr01 C13B N1B -50(2) . . . . ?
O2B Sr01 C13B N1B 62(2) . . . . ?
O1A Sr01 C13B N1B 123(2) . . . . ?
O1B Sr01 C13B N1B -154(2) . . . . ?
O1C Sr01 C13B N1B -96(2) . . . . ?
Cl1 Sr01 C13B N1B -18(2) . . . . ?
C13A Sr01 C13B N1B 75(2) . . . . ?
C13C Sr01 C13B N1B -56(2) . . . . ?
O2D Sr01 C13B C12B -33.8(7) 2_567 . . . ?
O2A Sr01 C13B C12B -153.7(6) . . . . ?
O2C Sr01 C13B C12B 93.3(6) . . . . ?
O2B Sr01 C13B C12B -154.1(10) . . . . ?
O1A Sr01 C13B C12B -93.5(6) . . . . ?
O1B Sr01 C13B C12B -9.9(5) . . . . ?
O1C Sr01 C13B C12B 48.1(6) . . . . ?
Cl1 Sr01 C13B C12B 125.7(5) . . . . ?
C13A Sr01 C13B C12B -140.9(6) . . . . ?
C13C Sr01 C13B C12B 88.0(6) . . . . ?
C13B N1B C14B C15B -90.6(14) . . . . ?
C16B N1B C14B C15B 91.8(13) . . . . ?
C13B N1B C16B C17B 91.9(12) . . . . ?
C14B N1B C16B C17B -90.3(13) . . . . ?
O2D Sr01 O1A C12A 165.0(6) 2_567 . . . ?
O2A Sr01 O1A C12A 34.3(6) . . . . ?
O2C Sr01 O1A C12A -51.0(7) . . . . ?
O2B Sr01 O1A C12A -43.4(6) . . . . ?
O1B Sr01 O1A C12A -105.7(6) . . . . ?
O1C Sr01 O1A C12A -152.5(6) . . . . ?
Cl1 Sr01 O1A C12A 85.5(6) . . . . ?
C13A Sr01 O1A C12A 17.2(6) . . . . ?
C13C Sr01 O1A C12A -56.1(10) . . . . ?
C13B Sr01 O1A C12A -60.0(6) . . . . ?
O2D Sr01 O1A C1A -9.1(7) 2_567 . . . ?
O2A Sr01 O1A C1A -139.8(8) . . . . ?
O2C Sr01 O1A C1A 134.9(7) . . . . ?
O2B Sr01 O1A C1A 142.5(8) . . . . ?
O1B Sr01 O1A C1A 80.2(8) . . . . ?
O1C Sr01 O1A C1A 33.5(9) . . . . ?
Cl1 Sr01 O1A C1A -88.6(8) . . . . ?
C13A Sr01 O1A C1A -156.9(9) . . . . ?
C13C Sr01 O1A C1A 129.8(9) . . . . ?
C13B Sr01 O1A C1A 125.9(8) . . . . ?
O2D Sr01 O2A C13A -92.4(7) 2_567 . . . ?
O2C Sr01 O2A C13A 97.0(7) . . . . ?
O2B Sr01 O2A C13A 38.9(7) . . . . ?
O1A Sr01 O2A C13A -38.8(7) . . . . ?
O1B Sr01 O2A C13A 9.3(8) . . . . ?
O1C Sr01 O2A C13A 151.7(6) . . . . ?
Cl1 Sr01 O2A C13A 177.2(7) . . . . ?
C13C Sr01 O2A C13A 115.1(7) . . . . ?
C13B Sr01 O2A C13A 38.8(7) . . . . ?
C12A O1A C1A C2A -82.3(11) . . . . ?
Sr01 O1A C1A C2A 91.9(12) . . . . ?
C12A O1A C1A C6A 99.7(11) . . . . ?
Sr01 O1A C1A C6A -86.2(10) . . . . ?
C6A C1A C2A C3A -1.7(16) . . . . ?
O1A C1A C2A C3A -179.7(9) . . . . ?
C6A C1A C2A C7A -176.2(10) . . . . ?
O1A C1A C2A C7A 5.9(15) . . . . ?
C1A C2A C3A C4A -0.8(16) . . . . ?
C7A C2A C3A C4A 173.5(10) . . . . ?
C2A C3A C4A C5A 2.5(16) . . . . ?
C2A C3A C4A C8A -177.2(10) . . . . ?
C3A C4A C5A C6A -2.0(16) . . . . ?
C8A C4A C5A C6A 177.8(10) . . . . ?
C2A C1A C6A C5A 2.3(16) . . . . ?
O1A C1A C6A C5A -179.7(9) . . . . ?
C2A C1A C6A C7B -179.0(10) . . . . ?
O1A C1A C6A C7B -1.0(15) . . . . ?
C4A C5A C6A C1A -0.3(16) . . . . ?
C4A C5A C6A C7B -179.1(10) . . . . ?
C2B C7B C6A C1A 104.5(12) . . . . ?
C2B C7B C6A C5A -76.8(12) . . . . ?
C1A C2A C7A C6D -142.6(10) . . . 2_567 ?
C3A C2A C7A C6D 43.4(15) . . . 2_567 ?
C5A C4A C8A C9A 176.9(10) . . . . ?
C3A C4A C8A C9A -3.4(16) . . . . ?
C5A C4A C8A C11A -61.1(16) . . . . ?
C3A C4A C8A C11A 118.6(12) . . . . ?
C5A C4A C8A C10A 57.0(12) . . . . ?
C3A C4A C8A C10A -123.3(11) . . . . ?
C1A O1A C12A C13A 146.3(8) . . . . ?
Sr01 O1A C12A C13A -28.9(10) . . . . ?
Sr01 O2A C13A N1A -142.6(10) . . . . ?
Sr01 O2A C13A C12A 39.9(11) . . . . ?
C14A N1A C13A O2A 177.7(10) . . . . ?
C16A N1A C13A O2A -2.7(17) . . . . ?
C14A N1A C13A C12A -4.8(17) . . . . ?
C16A N1A C13A C12A 174.8(9) . . . . ?
C14A N1A C13A Sr01 124.4(12) . . . . ?
C16A N1A C13A Sr01 -55.9(19) . . . . ?
O1A C12A C13A O2A -5.4(13) . . . . ?
O1A C12A C13A N1A 176.9(9) . . . . ?
O1A C12A C13A Sr01 20.6(7) . . . . ?
O2D Sr01 C13A O2A 96.6(7) 2_567 . . . ?
O2C Sr01 C13A O2A -90.1(7) . . . . ?
O2B Sr01 C13A O2A -134.1(8) . . . . ?
O1A Sr01 C13A O2A 130.9(8) . . . . ?
O1B Sr01 C13A O2A -172.0(7) . . . . ?
O1C Sr01 C13A O2A -84.8(14) . . . . ?
Cl1 Sr01 C13A O2A -2.9(7) . . . . ?
C13C Sr01 C13A O2A -76.0(7) . . . . ?
C13B Sr01 C13A O2A -139.0(7) . . . . ?
O2D Sr01 C13A N1A 174.9(14) 2_567 . . . ?
O2A Sr01 C13A N1A 78.2(15) . . . . ?
O2C Sr01 C13A N1A -11.8(15) . . . . ?
O2B Sr01 C13A N1A -55.8(14) . . . . ?
O1A Sr01 C13A N1A -150.9(16) . . . . ?
O1B Sr01 C13A N1A -93.7(15) . . . . ?
O1C Sr01 C13A N1A -7(2) . . . . ?
Cl1 Sr01 C13A N1A 75.3(15) . . . . ?
C13C Sr01 C13A N1A 2.2(16) . . . . ?
C13B Sr01 C13A N1A -60.8(14) . . . . ?
O2D Sr01 C13A C12A -48.7(6) 2_567 . . . ?
O2A Sr01 C13A C12A -145.3(10) . . . . ?
O2C Sr01 C13A C12A 124.6(5) . . . . ?
O2B Sr01 C13A C12A 80.6(6) . . . . ?
O1A Sr01 C13A C12A -14.5(5) . . . . ?
O1B Sr01 C13A C12A 42.7(6) . . . . ?
O1C Sr01 C13A C12A 129.9(11) . . . . ?
Cl1 Sr01 C13A C12A -148.2(5) . . . . ?
C13C Sr01 C13A C12A 138.7(5) . . . . ?
C13B Sr01 C13A C12A 75.7(6) . . . . ?
C13A N1A C14A C15A 97.8(14) . . . . ?
C16A N1A C14A C15A -81.8(13) . . . . ?
C13A N1A C16A C17A 86.3(15) . . . . ?
C14A N1A C16A C17A -94.0(14) . . . . ?
C12D O1D C1D C6D 120.6(10) . . . . ?
C12D O1D C1D C2D -62.5(12) . . . . ?
O1D C1D C2D C3D 177.5(10) . . . . ?
C6D C1D C2D C3D -5.8(16) . . . . ?
O1D C1D C2D C7D -7.6(16) . . . . ?
C6D C1D C2D C7D 169.2(10) . . . . ?
C1D C2D C3D C4D 0.4(17) . . . . ?
C7D C2D C3D C4D -174.5(11) . . . . ?
C2D C3D C4D C5D 5.9(17) . . . . ?
C2D C3D C4D C8D -177.7(11) . . . . ?
C3D C4D C5D C6D -7.1(17) . . . . ?
C8D C4D C5D C6D 176.4(11) . . . . ?
O1D C1D C6D C5D -178.6(9) . . . . ?
C2D C1D C6D C5D 4.5(16) . . . . ?
O1D C1D C6D C7A 7.4(15) . . . 2_567 ?
C2D C1D C6D C7A -169.4(10) . . . 2_567 ?
C4D C5D C6D C1D 2.2(16) . . . . ?
C4D C5D C6D C7A 176.1(10) . . . 2_567 ?
C3D C2D C7D C6C 37.6(14) . . . . ?
C1D C2D C7D C6C -137.0(11) . . . . ?
C3D C4D C8D C9D 43(2) . . . . ?
C5D C4D C8D C9D -140.5(18) . . . . ?
C3D C4D C8D C11D 179.5(17) . . . . ?
C5D C4D C8D C11D -4(2) . . . . ?
C3D C4D C8D C10D -63.4(18) . . . . ?
C5D C4D C8D C10D 112.9(15) . . . . ?
C1D O1D C12D C13D -101.8(9) . . . . ?
Sr01 O2D C13D N1D -176.9(7) 2_567 . . . ?
Sr01 O2D C13D C12D 4.9(17) 2_567 . . . ?
C16D N1D C13D O2D -3.2(16) . . . . ?
C14D N1D C13D O2D 177.8(10) . . . . ?
C16D N1D C13D C12D 175.0(10) . . . . ?
C14D N1D C13D C12D -4.0(16) . . . . ?
O1D C12D C13D O2D -61.5(11) . . . . ?
O1D C12D C13D N1D 120.2(10) . . . . ?
C13D N1D C14D C15D -87.3(12) . . . . ?
C16D N1D C14D C15D 93.7(13) . . . . ?
C13D N1D C16D C17D -98.3(12) . . . . ?
C14D N1D C16D C17D 80.8(12) . . . . ?
O2D Sr01 O1C C1C 16.3(8) 2_567 . . . ?
O2A Sr01 O1C C1C 139.3(8) . . . . ?
O2C Sr01 O1C C1C -156.6(8) . . . . ?
O2B Sr01 O1C C1C -117.9(8) . . . . ?
O1A Sr01 O1C C1C -25.7(9) . . . . ?
O1B Sr01 O1C C1C -72.6(8) . . . . ?
Cl1 Sr01 O1C C1C 112.8(8) . . . . ?
C13A Sr01 O1C C1C -162.4(12) . . . . ?
C13C Sr01 O1C C1C -172.6(9) . . . . ?
C13B Sr01 O1C C1C -110.3(8) . . . . ?
O2D Sr01 O1C C12C -156.6(6) 2_567 . . . ?
O2A Sr01 O1C C12C -33.6(9) . . . . ?
O2C Sr01 O1C C12C 30.5(5) . . . . ?
O2B Sr01 O1C C12C 69.2(6) . . . . ?
O1A Sr01 O1C C12C 161.4(5) . . . . ?
O1B Sr01 O1C C12C 114.5(6) . . . . ?
Cl1 Sr01 O1C C12C -60.1(5) . . . . ?
C13A Sr01 O1C C12C 24.7(14) . . . . ?
C13C Sr01 O1C C12C 14.5(5) . . . . ?
C13B Sr01 O1C C12C 76.8(6) . . . . ?
O2D Sr01 O2C C13C -47.9(9) 2_567 . . . ?
O2A Sr01 O2C C13C 120.0(8) . . . . ?
O2B Sr01 O2C C13C 178.6(9) . . . . ?
O1A Sr01 O2C C13C -173.7(8) . . . . ?
O1B Sr01 O2C C13C -119.3(9) . . . . ?
O1C Sr01 O2C C13C -37.9(8) . . . . ?
Cl1 Sr01 O2C C13C 37.7(8) . . . . ?
C13A Sr01 O2C C13C 140.9(8) . . . . ?
C13B Sr01 O2C C13C -163.6(10) . . . . ?
C12C O1C C1C C6C 81.2(11) . . . . ?
Sr01 O1C C1C C6C -91.8(10) . . . . ?
C12C O1C C1C C2C -99.8(9) . . . . ?
Sr01 O1C C1C C2C 87.2(10) . . . . ?
C6C C1C C2C C3C -9.4(13) . . . . ?
O1C C1C C2C C3C 171.6(8) . . . . ?
C6C C1C C2C C7C 171.1(8) . . . . ?
O1C C1C C2C C7C -7.9(12) . . . . ?
C1C C2C C3C C4C 6.1(14) . . . . ?
C7C C2C C3C C4C -174.4(9) . . . . ?
C2C C3C C4C C5C -0.9(14) . . . . ?
C2C C3C C4C C8C -177.1(9) . . . . ?
C3C C4C C5C C6C -1.4(15) . . . . ?
C8C C4C C5C C6C 174.6(10) . . . . ?
C4C C5C C6C C1C -1.9(15) . . . . ?
C4C C5C C6C C7D -179.7(9) . . . . ?
O1C C1C C6C C5C -173.7(8) . . . . ?
C2C C1C C6C C5C 7.3(14) . . . . ?
O1C C1C C6C C7D 3.9(14) . . . . ?
C2C C1C C6C C7D -175.0(9) . . . . ?
C2D C7D C6C C5C 56.1(12) . . . . ?
C2D C7D C6C C1C -121.5(11) . . . . ?
C3C C2C C7C C6B 84.7(12) . . . . ?
C1C C2C C7C C6B -95.8(11) . . . . ?
C1B C6B C7C C2C 107.9(11) . . . . ?
C5B C6B C7C C2C -69.0(12) . . . . ?
C3C C4C C8C C11C 178.5(12) . . . . ?
C5C C4C C8C C11C 2.7(17) . . . . ?
C3C C4C C8C C9C -52.7(14) . . . . ?
C5C C4C C8C C9C 131.6(11) . . . . ?
C3C C4C C8C C10C 63.0(13) . . . . ?
C5C C4C C8C C10C -112.7(12) . . . . ?
C1C O1C C12C C13C 160.5(8) . . . . ?
Sr01 O1C C12C C13C -24.6(9) . . . . ?
Sr01 O2C C13C N1C -138.3(9) . . . . ?
Sr01 O2C C13C C12C 41.5(13) . . . . ?
C16C N1C C13C O2C 1.2(18) . . . . ?
C14C N1C C13C O2C 176.4(11) . . . . ?
C16C N1C C13C C12C -178.6(11) . . . . ?
C14C N1C C13C C12C -3.4(17) . . . . ?
C16C N1C C13C Sr01 -49.2(17) . . . . ?
C14C N1C C13C Sr01 126.0(12) . . . . ?
O1C C12C C13C O2C -7.5(14) . . . . ?
O1C C12C C13C N1C 172.4(9) . . . . ?
O1C C12C C13C Sr01 18.6(7) . . . . ?
O2D Sr01 C13C O2C 142.4(8) 2_567 . . . ?
O2A Sr01 C13C O2C -67.2(9) . . . . ?
O2B Sr01 C13C O2C -1.3(8) . . . . ?
O1A Sr01 C13C O2C 10.7(13) . . . . ?
O1B Sr01 C13C O2C 58.6(8) . . . . ?
O1C Sr01 C13C O2C 132.2(9) . . . . ?
Cl1 Sr01 C13C O2C -139.1(9) . . . . ?
C13A Sr01 C13C O2C -45.5(9) . . . . ?
C13B Sr01 C13C O2C 14.5(8) . . . . ?
O2D Sr01 C13C N1C -139.0(11) 2_567 . . . ?
O2A Sr01 C13C N1C 11.4(13) . . . . ?
O2C Sr01 C13C N1C 78.6(14) . . . . ?
O2B Sr01 C13C N1C 77.3(12) . . . . ?
O1A Sr01 C13C N1C 89.3(13) . . . . ?
O1B Sr01 C13C N1C 137.3(12) . . . . ?
O1C Sr01 C13C N1C -149.2(13) . . . . ?
Cl1 Sr01 C13C N1C -60.5(11) . . . . ?
C13A Sr01 C13C N1C 33.1(13) . . . . ?
C13B Sr01 C13C N1C 93.1(12) . . . . ?
O2D Sr01 C13C C12C -2.2(6) 2_567 . . . ?
O2A Sr01 C13C C12C 148.2(5) . . . . ?
O2C Sr01 C13C C12C -144.6(12) . . . . ?
O2B Sr01 C13C C12C -145.9(6) . . . . ?
O1A Sr01 C13C C12C -133.9(7) . . . . ?
O1B Sr01 C13C C12C -85.9(6) . . . . ?
O1C Sr01 C13C C12C -12.4(5) . . . . ?
Cl1 Sr01 C13C C12C 76.3(5) . . . . ?
C13A Sr01 C13C C12C 169.9(5) . . . . ?
C13B Sr01 C13C C12C -130.1(6) . . . . ?
C13C N1C C14C C15C -89.6(15) . . . . ?
C16C N1C C14C C15C 85.6(13) . . . . ?
C13C N1C C16C C17C -97.6(13) . . . . ?
C14C N1C C16C C17C 86.8(13) . . . . ?
